data_4076143
loop_
_publ_author_name
'\'Alvarez-Vergara, M. Carmen'
'Casado, Miguel A.'
'Mart\'in, M. Luisa'
'Lahoz, Fernando J.'
'Oro, Luis A.'
'P\'erez-Torrente, Jes\'us J.'

_publ_section_title
;
 Flexible Building Blocks for Transition Metal Early&#x2212;Late
 Chemistry. Synthesis of Heterobimetallic Tetranuclear Metallomacrocycles
;
_journal_issue 24
_journal_name_full Organometallics
_journal_page_first 5929
_journal_paper_doi 10.1021/om050644l
_journal_volume 24
_journal_year 2005
_chemical_formula_moiety 'C88 H92 Ir2 O4 P4 Zr2, 4(C H2 Cl2), 2(B F4)'
_chemical_formula_sum 'C92 H100 B2 Cl8 F8 Ir2 O4 P4 Zr2'
_chemical_formula_weight 2417.66
_chemical_name_systematic
; 
 ? 
;
_space_group_IT_number 14
_symmetry_cell_setting monoclinic
_symmetry_space_group_name_Hall '-P 2yn'
_symmetry_space_group_name_H-M 'P 1 21/n 1'
_atom_sites_solution_hydrogens geom
_atom_sites_solution_primary direct
_atom_sites_solution_secondary difmap
_audit_creation_method SHELXL-97
_cell_angle_alpha 90.00
_cell_angle_beta 97.8530(10)
_cell_angle_gamma 90.00
_cell_formula_units_Z 2
_cell_length_a 15.4325(10)
_cell_length_b 15.4098(10)
_cell_length_c 19.5915(13)
_cell_measurement_reflns_used 5624
_cell_measurement_temperature 100(2)
_cell_measurement_theta_max 28.15
_cell_measurement_theta_min 2.47
_cell_volume 4615.4(5)
_computing_cell_refinement 'SAINT+ v. 6.01 (Bruker AXS, 2000)'
_computing_data_collection 'SMART v. 5.611 (Bruker AXS, 2000)'
_computing_data_reduction 'SAINT+ v. 6.01 (Bruker AXS, 2000)'
_computing_molecular_graphics 'XP program, SHELXTL v6.12, Bruker2000'
_computing_publication_material 'XCIF program, SHELXTLv6.12, BrukerAXS'
_computing_structure_refinement 'SHELXL-97 (Sheldrick, 1997)'
_computing_structure_solution 'SHELXS-97 (Sheldrick, 1990)'
_diffrn_ambient_temperature 100(2)
_diffrn_detector_area_resol_mean 8.26
_diffrn_measured_fraction_theta_full 0.995
_diffrn_measured_fraction_theta_max 0.907
_diffrn_measurement_device_type 'Bruker SMART APEX CCD system'
_diffrn_measurement_method '\w rotations with narrow frames'
_diffrn_radiation_monochromator graphite
_diffrn_radiation_source 'fine-focus sealed tube'
_diffrn_radiation_type MoK\a
_diffrn_radiation_wavelength 0.71073
_diffrn_reflns_av_R_equivalents 0.0261
_diffrn_reflns_av_sigmaI/netI 0.0452
_diffrn_reflns_limit_h_max 20
_diffrn_reflns_limit_h_min -11
_diffrn_reflns_limit_k_max 19
_diffrn_reflns_limit_k_min -19
_diffrn_reflns_limit_l_max 25
_diffrn_reflns_limit_l_min -26
_diffrn_reflns_number 29387
_diffrn_reflns_theta_full 26.00
_diffrn_reflns_theta_max 28.43
_diffrn_reflns_theta_min 1.58
_diffrn_standards_decay_% 'no decay'
_exptl_absorpt_coefficient_mu 3.461
_exptl_absorpt_correction_T_max 0.4197
_exptl_absorpt_correction_T_min 0.3488
_exptl_absorpt_correction_type multi-scan
_exptl_absorpt_process_details
; 
 SADABS: Area-Detector Absorption Correction. (1996)  Bruker-AXS 
 within SAINT+ package, v. 6.01.                    
;
_exptl_crystal_colour red
_exptl_crystal_density_diffrn 1.740
_exptl_crystal_density_method 'not measured'
_exptl_crystal_description 'irregular block'
_exptl_crystal_F_000 2392
_exptl_crystal_size_max 0.328
_exptl_crystal_size_mid 0.260
_exptl_crystal_size_min 0.251
_refine_diff_density_max 4.219
_refine_diff_density_min -1.293
_refine_diff_density_rms 0.164
_refine_ls_extinction_method none
_refine_ls_goodness_of_fit_ref 1.036
_refine_ls_hydrogen_treatment constr
_refine_ls_matrix_type full
_refine_ls_number_parameters 533
_refine_ls_number_reflns 10544
_refine_ls_number_restraints 16
_refine_ls_restrained_S_all 1.055
_refine_ls_R_factor_all 0.0524
_refine_ls_R_factor_gt 0.0425
_refine_ls_shift/su_max 0.001
_refine_ls_shift/su_mean 0.000
_refine_ls_structure_factor_coef Fsqd
_refine_ls_weighting_details 'calc w=1/[\s^2^(Fo^2^)+(0.0720P)^2^+0.0000P] where P=(Fo^2^+2Fc^2^)/3'
_refine_ls_weighting_scheme calc
_refine_ls_wR_factor_gt 0.1138
_refine_ls_wR_factor_ref 0.1178
_reflns_number_gt 8583
_reflns_number_total 10544
_reflns_threshold_expression >2sigma(I)
_cod_data_source_file om050644lsi20050728_053646.cif
_cod_data_source_block compd7
_cod_original_sg_symbol_H-M P21/n
_cod_database_code 4076143

loop_
_symmetry_equiv_pos_as_xyz
'x, y, z'
'-x+1/2, y+1/2, -z+1/2'
'-x, -y, -z'
'x-1/2, -y-1/2, z-1/2'

loop_
_atom_site_label
_atom_site_type_symbol
_atom_site_fract_x
_atom_site_fract_y
_atom_site_fract_z
_atom_site_U_iso_or_equiv
_atom_site_adp_type
_atom_site_occupancy
_atom_site_symmetry_multiplicity
_atom_site_calc_flag
_atom_site_refinement_flags
_atom_site_disorder_assembly
_atom_site_disorder_group
Ir1 Ir 0.161441(13) 0.702974(11) 1.030633(10) 0.02102(7) Uani 1 1 d . . .
Zr1 Zr 0.05010(3) 1.01148(3) 0.79090(2) 0.02031(12) Uani 1 1 d . . .
P1 P 0.08001(9) 0.77503(8) 0.93895(7) 0.0215(3) Uani 1 1 d . . .
P2 P 0.15017(9) 0.81345(8) 1.11095(7) 0.0217(3) Uani 1 1 d . . .
O1 O 0.0739(2) 0.9139(2) 0.85601(17) 0.0251(8) Uani 1 1 d . . .
O2 O 0.0361(2) 0.9286(2) 1.15708(17) 0.0251(8) Uani 1 1 d . . .
C1 C 0.2165(4) 0.6130(3) 0.9593(3) 0.0286(12) Uani 1 1 d . . .
H1 H 0.2118 0.6348 0.9109 0.034 Uiso 1 1 calc R . .
C2 C 0.1390(4) 0.5786(3) 0.9763(3) 0.0288(12) Uani 1 1 d . . .
H2 H 0.0896 0.5801 0.9376 0.035 Uiso 1 1 calc R . .
C3 C 0.1317(4) 0.5071(3) 1.0268(3) 0.0318(12) Uani 1 1 d . . .
H3A H 0.1429 0.4511 1.0048 0.038 Uiso 1 1 calc R . .
H3B H 0.0711 0.5057 1.0379 0.038 Uiso 1 1 calc R . .
C4 C 0.1948(4) 0.5157(3) 1.0939(3) 0.0308(12) Uani 1 1 d . . .
H4A H 0.2510 0.4875 1.0883 0.037 Uiso 1 1 calc R . .
H4B H 0.1699 0.4853 1.1313 0.037 Uiso 1 1 calc R . .
C5 C 0.2115(4) 0.6113(3) 1.1141(3) 0.0260(11) Uani 1 1 d . . .
H5 H 0.1944 0.6267 1.1600 0.031 Uiso 1 1 calc R . .
C6 C 0.2803(3) 0.6590(3) 1.0968(3) 0.0255(11) Uani 1 1 d . . .
H6 H 0.3036 0.7023 1.1327 0.031 Uiso 1 1 calc R . .
C7 C 0.3455(4) 0.6322(4) 1.0512(3) 0.0332(13) Uani 1 1 d . . .
H7A H 0.3912 0.5966 1.0785 0.040 Uiso 1 1 calc R . .
H7B H 0.3741 0.6848 1.0359 0.040 Uiso 1 1 calc R . .
C8 C 0.3071(4) 0.5806(4) 0.9878(3) 0.0329(13) Uani 1 1 d . . .
H8A H 0.3461 0.5858 0.9519 0.040 Uiso 1 1 calc R . .
H8B H 0.3038 0.5185 1.0001 0.040 Uiso 1 1 calc R . .
C9 C 0.1219(4) 0.8820(3) 0.9165(3) 0.0264(11) Uani 1 1 d . . .
H9A H 0.1179 0.9233 0.9547 0.032 Uiso 1 1 calc R . .
H9B H 0.1842 0.8767 0.9101 0.032 Uiso 1 1 calc R . .
C10 C -0.0324(4) 0.7940(3) 0.9542(3) 0.0238(11) Uani 1 1 d . . .
C11 C -0.0761(4) 0.8726(3) 0.9384(3) 0.0259(11) Uani 1 1 d . . .
H11 H -0.0492 0.9170 0.9150 0.031 Uiso 1 1 calc R . .
C12 C -0.1580(4) 0.8856(4) 0.9568(3) 0.0284(12) Uani 1 1 d . . .
H12 H -0.1864 0.9398 0.9474 0.034 Uiso 1 1 calc R . .
C13 C -0.1998(4) 0.8204(4) 0.9889(3) 0.0311(12) Uani 1 1 d . . .
H13 H -0.2567 0.8295 1.0009 0.037 Uiso 1 1 calc R . .
C14 C -0.1574(4) 0.7418(4) 1.0031(3) 0.0327(13) Uani 1 1 d . . .
H14 H -0.1858 0.6961 1.0238 0.039 Uiso 1 1 calc R . .
C15 C -0.0742(4) 0.7303(3) 0.9873(3) 0.0298(12) Uani 1 1 d . . .
H15 H -0.0446 0.6773 0.9995 0.036 Uiso 1 1 calc R . .
C16 C 0.0676(4) 0.7219(3) 0.8543(3) 0.0250(11) Uani 1 1 d . . .
C17 C 0.1328(4) 0.7268(3) 0.8127(3) 0.0283(12) Uani 1 1 d . . .
H17 H 0.1847 0.7583 0.8281 0.034 Uiso 1 1 calc R . .
C18 C 0.1236(4) 0.6863(4) 0.7485(3) 0.0355(14) Uani 1 1 d . . .
H18 H 0.1686 0.6906 0.7202 0.043 Uiso 1 1 calc R . .
C19 C 0.0477(4) 0.6394(4) 0.7264(3) 0.0388(15) Uani 1 1 d . . .
H19 H 0.0411 0.6116 0.6827 0.047 Uiso 1 1 calc R . .
C20 C -0.0178(4) 0.6330(4) 0.7674(3) 0.0370(14) Uani 1 1 d . . .
H20 H -0.0692 0.6009 0.7518 0.044 Uiso 1 1 calc R . .
C21 C -0.0089(4) 0.6734(3) 0.8313(3) 0.0303(12) Uani 1 1 d . . .
H21 H -0.0540 0.6685 0.8596 0.036 Uiso 1 1 calc R . .
C22 C 0.1578(4) 0.7801(3) 1.2009(3) 0.0242(11) Uani 1 1 d . . .
C23 C 0.0819(4) 0.7546(3) 1.2271(3) 0.0289(12) Uani 1 1 d . . .
H23 H 0.0282 0.7511 1.1970 0.035 Uiso 1 1 calc R . .
C24 C 0.0839(4) 0.7342(4) 1.2961(3) 0.0348(13) Uani 1 1 d . . .
H24 H 0.0317 0.7185 1.3138 0.042 Uiso 1 1 calc R . .
C25 C 0.1620(4) 0.7369(4) 1.3385(3) 0.0380(14) Uani 1 1 d . . .
H25 H 0.1633 0.7230 1.3859 0.046 Uiso 1 1 calc R . .
C26 C 0.2381(4) 0.7591(3) 1.3148(3) 0.0339(13) Uani 1 1 d . . .
H26 H 0.2916 0.7600 1.3453 0.041 Uiso 1 1 calc R . .
C27 C 0.2369(4) 0.7802(3) 1.2457(3) 0.0273(12) Uani 1 1 d . . .
H27 H 0.2898 0.7949 1.2288 0.033 Uiso 1 1 calc R . .
C28 C 0.2371(3) 0.8935(3) 1.1131(2) 0.0218(10) Uani 1 1 d . . .
C29 C 0.2492(4) 0.9572(3) 1.1652(3) 0.0271(11) Uani 1 1 d . . .
H29 H 0.2103 0.9599 1.1988 0.033 Uiso 1 1 calc R . .
C30 C 0.3167(4) 1.0154(3) 1.1678(3) 0.0302(12) Uani 1 1 d . . .
H30 H 0.3249 1.0572 1.2038 0.036 Uiso 1 1 calc R . .
C31 C 0.3738(4) 1.0138(4) 1.1181(3) 0.0322(13) Uani 1 1 d . . .
H31 H 0.4197 1.0551 1.1195 0.039 Uiso 1 1 calc R . .
C32 C 0.3626(4) 0.9515(4) 1.0669(3) 0.0320(12) Uani 1 1 d . . .
H32 H 0.4013 0.9497 1.0332 0.038 Uiso 1 1 calc R . .
C33 C 0.2946(4) 0.8912(3) 1.0644(3) 0.0273(11) Uani 1 1 d . . .
H33 H 0.2877 0.8483 1.0292 0.033 Uiso 1 1 calc R . .
C34 C -0.0166(4) 0.8854(3) 0.7159(3) 0.0291(12) Uani 1 1 d . . .
H34 H -0.0081 0.8222 0.7267 0.035 Uiso 1 1 calc R . .
C35 C -0.0870(4) 0.9362(3) 0.7302(2) 0.0258(11) Uani 1 1 d . . .
H35 H -0.1372 0.9153 0.7530 0.031 Uiso 1 1 calc R . .
C36 C -0.0826(4) 1.0166(3) 0.6973(3) 0.0264(11) Uani 1 1 d . . .
H36 H -0.1292 1.0621 0.6927 0.032 Uiso 1 1 calc R . .
C37 C -0.0088(4) 1.0166(4) 0.6634(3) 0.0333(13) Uani 1 1 d . . .
H37 H 0.0058 1.0614 0.6299 0.040 Uiso 1 1 calc R . .
C38 C 0.0329(4) 0.9351(4) 0.6754(3) 0.0353(14) Uani 1 1 d . . .
H38 H 0.0818 0.9129 0.6516 0.042 Uiso 1 1 calc R . .
C39 C 0.2147(4) 1.0187(4) 0.7966(3) 0.0326(13) Uani 1 1 d . . .
H39 H 0.2552 0.9679 0.7973 0.039 Uiso 1 1 calc R . .
C40 C 0.1947(4) 1.0650(4) 0.8551(3) 0.0325(13) Uani 1 1 d . . .
H40 H 0.2180 1.0519 0.9042 0.039 Uiso 1 1 calc R . .
C41 C 0.1480(4) 1.1394(4) 0.8315(3) 0.0312(12) Uani 1 1 d . . .
H41 H 0.1319 1.1878 0.8614 0.037 Uiso 1 1 calc R . .
C42 C 0.1373(4) 1.1405(4) 0.7592(3) 0.0320(13) Uani 1 1 d . . .
H42 H 0.1141 1.1900 0.7291 0.038 Uiso 1 1 calc R . .
C43 C 0.1792(4) 1.0662(4) 0.7377(3) 0.0346(13) Uani 1 1 d . . .
H43 H 0.1904 1.0543 0.6895 0.042 Uiso 1 1 calc R . .
C44 C 0.0466(3) 0.8765(3) 1.1011(3) 0.0257(11) Uani 1 1 d . . .
H44A H 0.0443 0.9136 1.0596 0.031 Uiso 1 1 calc R . .
H44B H -0.0032 0.8354 1.0932 0.031 Uiso 1 1 calc R . .
Cl1 Cl 0.47072(12) 0.92095(11) 0.64467(9) 0.0476(4) Uani 1 1 d . . .
Cl2 Cl 0.28275(12) 0.89835(11) 0.64408(9) 0.0533(4) Uani 1 1 d . . .
C98 C 0.3791(4) 0.9477(4) 0.6852(3) 0.0452(16) Uani 1 1 d . . .
H98A H 0.3714 1.0115 0.6846 0.054 Uiso 1 1 calc R . .
H98B H 0.3896 0.9288 0.7339 0.054 Uiso 1 1 calc R . .
Cl3A Cl 0.3746(14) 0.2048(10) 0.9253(10) 0.264(10) Uiso 0.388(6) 1 d PD . .
Cl3B Cl 0.4069(2) 0.12807(19) 0.94658(16) 0.0542(11) Uiso 0.612(6) 1 d PD . .
Cl4A Cl 0.4103(6) 0.3611(6) 1.0011(5) 0.122(3) Uiso 0.388(6) 1 d PD . .
Cl4B Cl 0.3936(2) 0.3133(2) 0.97513(19) 0.0621(11) Uiso 0.612(6) 1 d PD . .
C99A C 0.4581(12) 0.2711(16) 0.9651(19) 0.132(13) Uiso 0.388(6) 1 d PD . .
C99B C 0.4617(7) 0.2286(6) 0.9534(7) 0.048(3) Uiso 0.612(6) 1 d PD . .
B1A B 0.1132(6) 0.3068(6) 0.6188(5) 0.047(4) Uiso 0.550(9) 1 d PD A 1
F1A F 0.0792(5) 0.2267(4) 0.6136(4) 0.065(3) Uiso 0.550(9) 1 d PD A 1
B1B B 0.1227(10) 0.3443(11) 0.6187(7) 0.029(3) Uiso 0.450(9) 1 d P A 2
F1B F 0.1600(6) 0.4176(6) 0.5943(5) 0.062(3) Uiso 0.450(9) 1 d P A 2
F4 F 0.1789(5) 0.2975(4) 0.5825(4) 0.127(3) Uiso 1 1 d D . .
F3 F 0.1400(3) 0.3324(3) 0.6845(2) 0.0812(14) Uiso 1 1 d D . .
F2 F 0.0478(4) 0.3600(4) 0.5904(3) 0.120(2) Uiso 1 1 d D . .

loop_
_atom_site_aniso_label
_atom_site_aniso_U_11
_atom_site_aniso_U_22
_atom_site_aniso_U_33
_atom_site_aniso_U_23
_atom_site_aniso_U_13
_atom_site_aniso_U_12
Ir1 0.02520(12) 0.01575(11) 0.02024(11) 0.00036(7) -0.00365(8) 0.00192(7)
Zr1 0.0237(3) 0.0186(2) 0.0174(2) -0.00040(17) -0.00171(19) -0.00037(19)
P1 0.0262(7) 0.0163(6) 0.0200(6) 0.0000(5) -0.0039(5) 0.0013(5)
P2 0.0247(7) 0.0191(6) 0.0199(6) -0.0001(5) -0.0022(5) 0.0014(5)
O1 0.029(2) 0.0209(18) 0.0227(17) 0.0056(14) -0.0045(15) 0.0029(15)
O2 0.0263(19) 0.0244(18) 0.0234(18) -0.0040(14) -0.0004(15) 0.0054(15)
C1 0.035(3) 0.026(3) 0.024(3) -0.004(2) -0.001(2) 0.005(2)
C2 0.038(3) 0.017(2) 0.028(3) -0.003(2) -0.006(2) 0.002(2)
C3 0.038(3) 0.021(3) 0.035(3) -0.001(2) 0.000(3) -0.001(2)
C4 0.037(3) 0.021(3) 0.033(3) 0.004(2) 0.001(2) 0.006(2)
C5 0.033(3) 0.021(2) 0.022(2) 0.005(2) -0.002(2) 0.005(2)
C6 0.027(3) 0.027(3) 0.020(2) 0.005(2) -0.004(2) 0.004(2)
C7 0.034(3) 0.032(3) 0.031(3) 0.007(2) -0.004(2) 0.007(2)
C8 0.036(3) 0.031(3) 0.030(3) 0.002(2) 0.001(2) 0.008(2)
C9 0.034(3) 0.021(2) 0.022(2) 0.001(2) -0.005(2) -0.002(2)
C10 0.026(3) 0.024(3) 0.019(2) -0.0014(19) -0.004(2) -0.002(2)
C11 0.033(3) 0.022(3) 0.021(2) 0.003(2) -0.003(2) 0.001(2)
C12 0.032(3) 0.028(3) 0.023(3) -0.003(2) -0.003(2) 0.005(2)
C13 0.027(3) 0.040(3) 0.026(3) -0.006(2) 0.000(2) 0.002(2)
C14 0.041(3) 0.028(3) 0.029(3) -0.002(2) 0.001(2) -0.005(2)
C15 0.035(3) 0.021(3) 0.031(3) 0.001(2) -0.003(2) -0.001(2)
C16 0.033(3) 0.016(2) 0.023(3) -0.0010(19) -0.006(2) 0.007(2)
C17 0.030(3) 0.024(3) 0.029(3) 0.002(2) -0.004(2) 0.005(2)
C18 0.047(4) 0.030(3) 0.028(3) 0.002(2) 0.003(3) 0.013(3)
C19 0.053(4) 0.034(3) 0.026(3) -0.009(2) -0.009(3) 0.013(3)
C20 0.040(4) 0.026(3) 0.040(3) -0.014(2) -0.012(3) 0.003(3)
C21 0.030(3) 0.027(3) 0.031(3) -0.004(2) -0.005(2) 0.004(2)
C22 0.029(3) 0.020(2) 0.022(3) 0.0008(19) -0.002(2) 0.001(2)
C23 0.036(3) 0.022(3) 0.029(3) 0.003(2) 0.003(2) 0.001(2)
C24 0.036(3) 0.031(3) 0.038(3) 0.009(3) 0.009(3) 0.002(3)
C25 0.056(4) 0.031(3) 0.026(3) 0.006(2) 0.002(3) 0.010(3)
C26 0.045(4) 0.026(3) 0.026(3) 0.006(2) -0.011(3) -0.002(3)
C27 0.030(3) 0.022(3) 0.028(3) 0.001(2) -0.004(2) -0.001(2)
C28 0.025(3) 0.017(2) 0.021(2) 0.0015(19) -0.003(2) 0.001(2)
C29 0.030(3) 0.024(3) 0.026(3) 0.002(2) 0.001(2) 0.005(2)
C30 0.037(3) 0.021(3) 0.030(3) -0.002(2) -0.006(2) 0.001(2)
C31 0.026(3) 0.029(3) 0.039(3) 0.004(2) -0.006(2) -0.008(2)
C32 0.026(3) 0.032(3) 0.039(3) 0.007(2) 0.007(2) 0.000(2)
C33 0.034(3) 0.022(2) 0.026(3) 0.000(2) 0.001(2) 0.005(2)
C34 0.036(3) 0.023(3) 0.024(3) -0.007(2) -0.010(2) 0.002(2)
C35 0.029(3) 0.028(3) 0.018(2) -0.005(2) -0.003(2) -0.006(2)
C36 0.030(3) 0.025(3) 0.021(2) -0.003(2) -0.008(2) 0.002(2)
C37 0.040(3) 0.041(3) 0.017(2) 0.001(2) -0.004(2) -0.013(3)
C38 0.027(3) 0.054(4) 0.023(3) -0.017(3) -0.001(2) -0.002(3)
C39 0.023(3) 0.030(3) 0.044(3) -0.004(2) 0.002(2) -0.003(2)
C40 0.023(3) 0.041(3) 0.032(3) -0.004(2) -0.003(2) -0.013(2)
C41 0.030(3) 0.027(3) 0.036(3) -0.010(2) 0.004(2) -0.011(2)
C42 0.026(3) 0.026(3) 0.044(3) 0.005(2) 0.005(3) -0.007(2)
C43 0.032(3) 0.040(3) 0.033(3) 0.000(3) 0.008(2) -0.013(3)
C44 0.029(3) 0.022(2) 0.024(3) -0.002(2) -0.003(2) 0.004(2)
Cl1 0.0498(10) 0.0439(9) 0.0497(9) 0.0072(7) 0.0090(8) 0.0124(7)
Cl2 0.0554(11) 0.0548(10) 0.0519(10) -0.0194(8) 0.0147(8) -0.0080(8)
C98 0.053(4) 0.048(4) 0.036(3) -0.004(3) 0.012(3) -0.001(3)

loop_
_atom_type_symbol
_atom_type_description
_atom_type_scat_dispersion_real
_atom_type_scat_dispersion_imag
_atom_type_scat_source
C C 0.0033 0.0016 'International Tables Vol C Tables 4.2.6.8 and 6.1.1.4'
H H 0.0000 0.0000 'International Tables Vol C Tables 4.2.6.8 and 6.1.1.4'
B B 0.0013 0.0007 'International Tables Vol C Tables 4.2.6.8 and 6.1.1.4'
O O 0.0106 0.0060 'International Tables Vol C Tables 4.2.6.8 and 6.1.1.4'
F F 0.0171 0.0103 'International Tables Vol C Tables 4.2.6.8 and 6.1.1.4'
P P 0.1023 0.0942 'International Tables Vol C Tables 4.2.6.8 and 6.1.1.4'
Zr Zr -2.9673 0.5597 'International Tables Vol C Tables 4.2.6.8 and 6.1.1.4'
Ir Ir -1.4442 7.9887 'International Tables Vol C Tables 4.2.6.8 and 6.1.1.4'
Cl Cl 0.1484 0.1585 'International Tables Vol C Tables 4.2.6.8 and 6.1.1.4'

loop_
_geom_angle_atom_site_label_1
_geom_angle_atom_site_label_2
_geom_angle_atom_site_label_3
_geom_angle
_geom_angle_site_symmetry_1
_geom_angle_site_symmetry_3
C2 Ir1 C6 94.6(2) . .
C2 Ir1 C1 36.7(2) . .
C6 Ir1 C1 79.54(19) . .
C2 Ir1 C5 79.48(18) . .
C6 Ir1 C5 36.14(19) . .
C1 Ir1 C5 86.63(19) . .
C2 Ir1 P1 90.54(14) . .
C6 Ir1 P1 156.73(14) . .
C1 Ir1 P1 91.44(14) . .
C5 Ir1 P1 165.74(14) . .
C2 Ir1 P2 159.87(16) . .
C6 Ir1 P2 87.75(14) . .
C1 Ir1 P2 161.46(15) . .
C5 Ir1 P2 91.04(14) . .
P1 Ir1 P2 95.16(4) . .
O1 Zr1 O2 95.74(15) . 3_577
O1 Zr1 C43 115.78(18) . .
O2 Zr1 C43 132.27(17) 3_577 .
O1 Zr1 C42 134.46(17) . .
O2 Zr1 C42 100.06(17) 3_577 .
C43 Zr1 C42 32.41(18) . .
O1 Zr1 C39 84.70(17) . .
O2 Zr1 C39 133.47(17) 3_577 .
C43 Zr1 C39 32.51(19) . .
C42 Zr1 C39 53.91(18) . .
O1 Zr1 C38 102.18(18) . .
O2 Zr1 C38 132.20(17) 3_577 .
C43 Zr1 C38 77.18(19) . .
C42 Zr1 C38 98.1(2) . .
C39 Zr1 C38 92.41(19) . .
O1 Zr1 C37 132.00(17) . .
O2 Zr1 C37 108.20(17) 3_577 .
C43 Zr1 C37 77.27(19) . .
C42 Zr1 C37 82.23(18) . .
C39 Zr1 C37 105.33(19) . .
C38 Zr1 C37 32.41(19) . .
O1 Zr1 C41 109.75(17) . .
O2 Zr1 C41 83.74(17) 3_577 .
C43 Zr1 C41 53.12(18) . .
C42 Zr1 C41 32.16(18) . .
C39 Zr1 C41 53.30(18) . .
C38 Zr1 C41 128.68(19) . .
C37 Zr1 C41 113.65(19) . .
O1 Zr1 C40 81.61(17) . .
O2 Zr1 C40 101.34(17) 3_577 .
C43 Zr1 C40 53.54(19) . .
C42 Zr1 C40 53.54(19) . .
C39 Zr1 C40 32.49(18) . .
C38 Zr1 C40 124.77(19) . .
C37 Zr1 C40 130.39(19) . .
C41 Zr1 C40 31.90(18) . .
O1 Zr1 C36 123.18(16) . .
O2 Zr1 C36 80.17(16) 3_577 .
C43 Zr1 C36 107.11(19) . .
C42 Zr1 C36 101.57(18) . .
C39 Zr1 C36 136.99(18) . .
C38 Zr1 C36 52.92(18) . .
C37 Zr1 C36 31.74(18) . .
C41 Zr1 C36 125.72(18) . .
C40 Zr1 C36 155.08(18) . .
O1 Zr1 C35 91.38(16) . .
O2 Zr1 C35 83.21(16) 3_577 .
C43 Zr1 C35 127.63(18) . .
C42 Zr1 C35 132.61(18) . .
C39 Zr1 C35 143.31(18) . .
C38 Zr1 C35 52.76(18) . .
C37 Zr1 C35 52.76(17) . .
C41 Zr1 C35 156.14(18) . .
C40 Zr1 C35 171.95(18) . .
C36 Zr1 C35 31.83(16) . .
O1 Zr1 C34 79.50(16) . .
O2 Zr1 C34 113.42(17) 3_577 .
C43 Zr1 C34 107.18(19) . .
C42 Zr1 C34 129.88(18) . .
C39 Zr1 C34 112.37(18) . .
C38 Zr1 C34 31.93(18) . .
C37 Zr1 C34 53.02(18) . .
C41 Zr1 C34 160.17(19) . .
C40 Zr1 C34 141.71(18) . .
C36 Zr1 C34 52.63(16) . .
C35 Zr1 C34 31.66(17) . .
C10 P1 C16 103.6(2) . .
C10 P1 C9 105.6(2) . .
C16 P1 C9 100.3(2) . .
C10 P1 Ir1 112.03(17) . .
C16 P1 Ir1 117.58(16) . .
C9 P1 Ir1 116.10(17) . .
C28 P2 C22 102.6(2) . .
C28 P2 C44 105.6(2) . .
C22 P2 C44 100.9(2) . .
C28 P2 Ir1 112.77(17) . .
C22 P2 Ir1 116.32(16) . .
C44 P2 Ir1 116.87(16) . .
C9 O1 Zr1 147.8(3) . .
C44 O2 Zr1 145.6(3) . 3_577
C2 C1 C8 124.6(5) . .
C2 C1 Ir1 70.8(3) . .
C8 C1 Ir1 112.8(3) . .
C2 C1 H1 113.7 . .
C8 C1 H1 113.7 . .
Ir1 C1 H1 113.7 . .
C1 C2 C3 125.7(5) . .
C1 C2 Ir1 72.5(3) . .
C3 C2 Ir1 110.1(4) . .
C1 C2 H2 113.7 . .
C3 C2 H2 113.7 . .
Ir1 C2 H2 113.7 . .
C2 C3 C4 114.1(5) . .
C2 C3 H3A 108.7 . .
C4 C3 H3A 108.7 . .
C2 C3 H3B 108.7 . .
C4 C3 H3B 108.7 . .
H3A C3 H3B 107.6 . .
C3 C4 C5 111.6(4) . .
C3 C4 H4A 109.3 . .
C5 C4 H4A 109.3 . .
C3 C4 H4B 109.3 . .
C5 C4 H4B 109.3 . .
H4A C4 H4B 108.0 . .
C6 C5 C4 123.9(5) . .
C6 C5 Ir1 71.3(3) . .
C4 C5 Ir1 113.0(3) . .
C6 C5 H5 113.8 . .
C4 C5 H5 113.8 . .
Ir1 C5 H5 113.8 . .
C5 C6 C7 127.4(5) . .
C5 C6 Ir1 72.6(3) . .
C7 C6 Ir1 108.0(3) . .
C5 C6 H6 113.5 . .
C7 C6 H6 113.5 . .
Ir1 C6 H6 113.5 . .
C6 C7 C8 114.4(5) . .
C6 C7 H7A 108.6 . .
C8 C7 H7A 108.6 . .
C6 C7 H7B 108.6 . .
C8 C7 H7B 108.6 . .
H7A C7 H7B 107.6 . .
C1 C8 C7 111.3(5) . .
C1 C8 H8A 109.4 . .
C7 C8 H8A 109.4 . .
C1 C8 H8B 109.4 . .
C7 C8 H8B 109.4 . .
H8A C8 H8B 108.0 . .
O1 C9 P1 110.7(3) . .
O1 C9 H9A 109.5 . .
P1 C9 H9A 109.5 . .
O1 C9 H9B 109.5 . .
P1 C9 H9B 109.5 . .
H9A C9 H9B 108.1 . .
C15 C10 C11 118.4(5) . .
C15 C10 P1 118.6(4) . .
C11 C10 P1 122.9(4) . .
C12 C11 C10 120.0(5) . .
C12 C11 H11 120.0 . .
C10 C11 H11 120.0 . .
C11 C12 C13 120.9(5) . .
C11 C12 H12 119.5 . .
C13 C12 H12 119.5 . .
C14 C13 C12 119.1(5) . .
C14 C13 H13 120.5 . .
C12 C13 H13 120.5 . .
C15 C14 C13 119.9(5) . .
C15 C14 H14 120.1 . .
C13 C14 H14 120.1 . .
C14 C15 C10 121.7(5) . .
C14 C15 H15 119.2 . .
C10 C15 H15 119.2 . .
C17 C16 C21 118.9(5) . .
C17 C16 P1 121.0(4) . .
C21 C16 P1 120.1(4) . .
C16 C17 C18 121.1(5) . .
C16 C17 H17 119.5 . .
C18 C17 H17 119.5 . .
C17 C18 C19 119.4(6) . .
C17 C18 H18 120.3 . .
C19 C18 H18 120.3 . .
C20 C19 C18 120.5(5) . .
C20 C19 H19 119.7 . .
C18 C19 H19 119.7 . .
C19 C20 C21 120.3(6) . .
C19 C20 H20 119.9 . .
C21 C20 H20 119.9 . .
C20 C21 C16 119.9(6) . .
C20 C21 H21 120.1 . .
C16 C21 H21 120.1 . .
C23 C22 C27 118.1(5) . .
C23 C22 P2 119.1(4) . .
C27 C22 P2 122.8(4) . .
C24 C23 C22 121.0(5) . .
C24 C23 H23 119.5 . .
C22 C23 H23 119.5 . .
C25 C24 C23 119.1(6) . .
C25 C24 H24 120.5 . .
C23 C24 H24 120.5 . .
C26 C25 C24 122.0(5) . .
C26 C25 H25 119.0 . .
C24 C25 H25 119.0 . .
C25 C26 C27 119.5(5) . .
C25 C26 H26 120.3 . .
C27 C26 H26 120.3 . .
C26 C27 C22 120.3(5) . .
C26 C27 H27 119.8 . .
C22 C27 H27 119.8 . .
C33 C28 C29 118.8(5) . .
C33 C28 P2 120.3(4) . .
C29 C28 P2 120.9(4) . .
C30 C29 C28 120.5(5) . .
C30 C29 H29 119.8 . .
C28 C29 H29 119.8 . .
C29 C30 C31 120.7(5) . .
C29 C30 H30 119.6 . .
C31 C30 H30 119.6 . .
C32 C31 C30 119.3(5) . .
C32 C31 H31 120.4 . .
C30 C31 H31 120.4 . .
C31 C32 C33 120.4(5) . .
C31 C32 H32 119.8 . .
C33 C32 H32 119.8 . .
C28 C33 C32 120.3(5) . .
C28 C33 H33 119.9 . .
C32 C33 H33 119.9 . .
C35 C34 C38 107.8(5) . .
C35 C34 Zr1 73.9(3) . .
C38 C34 Zr1 72.8(3) . .
C35 C34 H34 125.8 . .
C38 C34 H34 125.8 . .
Zr1 C34 H34 125.8 . .
C34 C35 C36 108.3(5) . .
C34 C35 Zr1 74.4(3) . .
C36 C35 Zr1 74.0(3) . .
C34 C35 H35 125.5 . .
C36 C35 H35 125.5 . .
Zr1 C35 H35 125.5 . .
C37 C36 C35 108.3(5) . .
C37 C36 Zr1 73.5(3) . .
C35 C36 Zr1 74.2(3) . .
C37 C36 H36 125.6 . .
C35 C36 H36 125.6 . .
Zr1 C36 H36 125.6 . .
C36 C37 C38 107.7(5) . .
C36 C37 Zr1 74.8(3) . .
C38 C37 Zr1 73.5(3) . .
C36 C37 H37 125.7 . .
C38 C37 H37 125.7 . .
Zr1 C37 H37 125.7 . .
C34 C38 C37 107.9(5) . .
C34 C38 Zr1 75.3(3) . .
C37 C38 Zr1 74.1(3) . .
C34 C38 H38 125.5 . .
C37 C38 H38 125.5 . .
Zr1 C38 H38 125.5 . .
C43 C39 C40 107.2(5) . .
C43 C39 Zr1 73.2(3) . .
C40 C39 Zr1 74.3(3) . .
C43 C39 H39 126.0 . .
C40 C39 H39 126.0 . .
Zr1 C39 H39 126.0 . .
C41 C40 C39 107.7(5) . .
C41 C40 Zr1 74.0(3) . .
C39 C40 Zr1 73.2(3) . .
C41 C40 H40 125.8 . .
C39 C40 H40 125.8 . .
Zr1 C40 H40 125.8 . .
C40 C41 C42 109.1(5) . .
C40 C41 Zr1 74.1(3) . .
C42 C41 Zr1 73.2(3) . .
C40 C41 H41 125.2 . .
C42 C41 H41 125.2 . .
Zr1 C41 H41 125.2 . .
C41 C42 C43 107.2(5) . .
C41 C42 Zr1 74.7(3) . .
C43 C42 Zr1 73.5(3) . .
C41 C42 H42 125.9 . .
C43 C42 H42 125.9 . .
Zr1 C42 H42 125.9 . .
C42 C43 C39 108.7(5) . .
C42 C43 Zr1 74.1(3) . .
C39 C43 Zr1 74.3(3) . .
C42 C43 H43 125.3 . .
C39 C43 H43 125.3 . .
Zr1 C43 H43 125.3 . .
O2 C44 P2 114.3(3) . .
O2 C44 H44A 108.7 . .
P2 C44 H44A 108.7 . .
O2 C44 H44B 108.7 . .
P2 C44 H44B 108.7 . .
H44A C44 H44B 107.6 . .
Cl1 C98 Cl2 111.8(3) . .
Cl1 C98 H98A 109.3 . .
Cl2 C98 H98A 109.3 . .
Cl1 C98 H98B 109.3 . .
Cl2 C98 H98B 109.3 . .
H98A C98 H98B 107.9 . .
Cl3B Cl3A C99B 79.3(12) . .
Cl3B Cl3A C99A 99.1(16) . .
Cl3B Cl3A Cl4B 125.8(13) . .
C99B Cl3A Cl4B 61.0(6) . .
Cl3A Cl3B C99B 52.9(9) . .
Cl4A Cl4B C99A 110.1(11) . .
Cl4A Cl4B C99B 126.8(8) . .
Cl4A Cl4B Cl3A 171.6(10) . .
C99A Cl4B Cl3A 62.1(6) . .
C99B Cl4B Cl3A 45.1(7) . .
C99B C99A Cl4B 131(3) . .
C99B C99A Cl3A 52(2) . .
Cl4B C99A Cl3A 79.4(9) . .
C99B C99A Cl4A 158(3) . .
Cl3A C99A Cl4A 108.4(8) . .
C99A C99B Cl3A 105(2) . .
C99A C99B Cl3B 142(3) . .
Cl3A C99B Cl3B 47.8(7) . .
Cl3A C99B Cl4B 73.9(8) . .
Cl3B C99B Cl4B 112.0(6) . .
F4 B1A F1A 100.4(7) . .
F4 B1A F3 112.6(7) . .
F1A B1A F3 113.9(8) . .
F4 B1A F2 115.3(8) . .
F1A B1A F2 105.3(7) . .
F3 B1A F2 109.0(7) . .
F2 B1B F3 121.8(12) . .
F2 B1B F1B 95.3(11) . .
F3 B1B F1B 115.0(12) . .
F2 B1B F4 118.9(12) . .
F3 B1B F4 112.1(11) . .
F1B B1B F4 85.9(10) . .

loop_
_geom_bond_atom_site_label_1
_geom_bond_atom_site_label_2
_geom_bond_distance
_geom_bond_site_symmetry_2
Ir1 C2 2.197(5) .
Ir1 C6 2.203(5) .
Ir1 C1 2.218(5) .
Ir1 C5 2.219(5) .
Ir1 P1 2.3285(13) .
Ir1 P2 2.3408(13) .
Zr1 O1 1.973(3) .
Zr1 O2 2.007(3) 3_577
Zr1 C43 2.516(6) .
Zr1 C42 2.525(5) .
Zr1 C39 2.530(6) .
Zr1 C38 2.533(5) .
Zr1 C37 2.540(5) .
Zr1 C41 2.544(5) .
Zr1 C40 2.545(5) .
Zr1 C36 2.557(5) .
Zr1 C35 2.560(5) .
Zr1 C34 2.566(5) .
P1 C10 1.823(6) .
P1 C16 1.836(5) .
P1 C9 1.846(5) .
P2 C28 1.819(5) .
P2 C22 1.823(5) .
P2 C44 1.858(5) .
O1 C9 1.398(6) .
O2 C44 1.387(6) .
O2 Zr1 2.007(3) 3_577
C1 C2 1.390(8) .
C1 C8 1.517(8) .
C1 H1 1.0000 .
C2 C3 1.494(7) .
C2 H2 1.0000 .
C3 C4 1.531(7) .
C3 H3A 0.9900 .
C3 H3B 0.9900 .
C4 C5 1.537(7) .
C4 H4A 0.9900 .
C4 H4B 0.9900 .
C5 C6 1.372(7) .
C5 H5 1.0000 .
C6 C7 1.491(8) .
C6 H6 1.0000 .
C7 C8 1.525(8) .
C7 H7A 0.9900 .
C7 H7B 0.9900 .
C8 H8A 0.9900 .
C8 H8B 0.9900 .
C9 H9A 0.9900 .
C9 H9B 0.9900 .
C10 C15 1.384(7) .
C10 C11 1.401(7) .
C11 C12 1.375(8) .
C11 H11 0.9500 .
C12 C13 1.390(8) .
C12 H12 0.9500 .
C13 C14 1.387(8) .
C13 H13 0.9500 .
C14 C15 1.372(8) .
C14 H14 0.9500 .
C15 H15 0.9500 .
C16 C17 1.379(8) .
C16 C21 1.418(8) .
C17 C18 1.394(8) .
C17 H17 0.9500 .
C18 C19 1.394(9) .
C18 H18 0.9500 .
C19 C20 1.377(9) .
C19 H19 0.9500 .
C20 C21 1.389(7) .
C20 H20 0.9500 .
C21 H21 0.9500 .
C22 C23 1.398(8) .
C22 C27 1.403(7) .
C23 C24 1.386(7) .
C23 H23 0.9500 .
C24 C25 1.368(8) .
C24 H24 0.9500 .
C25 C26 1.364(9) .
C25 H25 0.9500 .
C26 C27 1.390(7) .
C26 H26 0.9500 .
C27 H27 0.9500 .
C28 C33 1.391(7) .
C28 C29 1.410(7) .
C29 C30 1.370(8) .
C29 H29 0.9500 .
C30 C31 1.399(8) .
C30 H30 0.9500 .
C31 C32 1.382(8) .
C31 H31 0.9500 .
C32 C33 1.398(8) .
C32 H32 0.9500 .
C33 H33 0.9500 .
C34 C35 1.398(8) .
C34 C38 1.403(8) .
C34 H34 1.0000 .
C35 C36 1.403(7) .
C35 H35 1.0000 .
C36 C37 1.394(8) .
C36 H36 1.0000 .
C37 C38 1.416(8) .
C37 H37 1.0000 .
C38 H38 1.0000 .
C39 C43 1.413(8) .
C39 C40 1.420(8) .
C39 H39 1.0000 .
C40 C41 1.399(8) .
C40 H40 1.0000 .
C41 C42 1.404(8) .
C41 H41 1.0000 .
C42 C43 1.407(8) .
C42 H42 1.0000 .
C43 H43 1.0000 .
C44 H44A 0.9900 .
C44 H44B 0.9900 .
Cl1 C98 1.762(7) .
Cl2 C98 1.765(7) .
C98 H98A 0.9900 .
C98 H98B 0.9900 .
Cl3A Cl3B 1.328(19) .
Cl3A C99B 1.43(2) .
Cl3A C99A 1.742(10) .
Cl3A Cl4B 1.938(12) .
Cl3B C99B 1.762(7) .
Cl4A Cl4B 0.911(9) .
Cl4A C99A 1.763(10) .
Cl4B C99A 1.228(16) .
Cl4B C99B 1.763(13) .
C99A C99B 0.697(18) .
B1A F4 1.324(9) .
B1A F1A 1.339(9) .
B1A F3 1.357(8) .
B1A F2 1.358(9) .
B1B F2 1.236(15) .
B1B F3 1.294(15) .
B1B F1B 1.383(18) .
B1B F4 1.394(16) .

loop_
_geom_torsion_atom_site_label_1
_geom_torsion_atom_site_label_2
_geom_torsion_atom_site_label_3
_geom_torsion_atom_site_label_4
_geom_torsion
_geom_torsion_site_symmetry_1
C2 Ir1 P1 C10 97.7(2) .
C6 Ir1 P1 C10 -159.2(4) .
C1 Ir1 P1 C10 134.4(2) .
C5 Ir1 P1 C10 52.5(6) .
P2 Ir1 P1 C10 -62.93(17) .
C2 Ir1 P1 C16 -22.1(3) .
C6 Ir1 P1 C16 80.9(4) .
C1 Ir1 P1 C16 14.5(3) .
C5 Ir1 P1 C16 -67.4(6) .
P2 Ir1 P1 C16 177.2(2) .
C2 Ir1 P1 C9 -140.9(3) .
C6 Ir1 P1 C9 -37.9(4) .
C1 Ir1 P1 C9 -104.2(3) .
C5 Ir1 P1 C9 173.8(6) .
P2 Ir1 P1 C9 58.4(2) .
C2 Ir1 P2 C28 165.4(4) .
C6 Ir1 P2 C28 68.2(2) .
C1 Ir1 P2 C28 21.7(5) .
C5 Ir1 P2 C28 104.2(2) .
P1 Ir1 P2 C28 -88.66(17) .
C2 Ir1 P2 C22 47.3(5) .
C6 Ir1 P2 C22 -49.9(2) .
C1 Ir1 P2 C22 -96.4(5) .
C5 Ir1 P2 C22 -13.9(3) .
P1 Ir1 P2 C22 153.2(2) .
C2 Ir1 P2 C44 -71.9(5) .
C6 Ir1 P2 C44 -169.1(2) .
C1 Ir1 P2 C44 144.4(5) .
C5 Ir1 P2 C44 -133.1(2) .
P1 Ir1 P2 C44 34.0(2) .
O2 Zr1 O1 C9 -85.4(6) 3_577
C43 Zr1 O1 C9 57.6(7) .
C42 Zr1 O1 C9 24.7(7) .
C39 Zr1 O1 C9 47.8(6) .
C38 Zr1 O1 C9 139.1(6) .
C37 Zr1 O1 C9 153.7(6) .
C41 Zr1 O1 C9 -0.1(7) .
C40 Zr1 O1 C9 15.2(6) .
C36 Zr1 O1 C9 -167.4(6) .
C35 Zr1 O1 C9 -168.8(6) .
C34 Zr1 O1 C9 161.7(7) .
C6 Ir1 C1 C2 112.6(3) .
C5 Ir1 C1 C2 76.9(3) .
P1 Ir1 C1 C2 -89.0(3) .
P2 Ir1 C1 C2 160.1(4) .
C2 Ir1 C1 C8 -120.4(5) .
C6 Ir1 C1 C8 -7.8(4) .
C5 Ir1 C1 C8 -43.5(4) .
P1 Ir1 C1 C8 150.7(4) .
P2 Ir1 C1 C8 39.7(7) .
C8 C1 C2 C3 2.4(8) .
Ir1 C1 C2 C3 -102.5(5) .
C8 C1 C2 Ir1 104.9(5) .
C6 Ir1 C2 C1 -65.6(3) .
C5 Ir1 C2 C1 -98.6(3) .
P1 Ir1 C2 C1 91.7(3) .
P2 Ir1 C2 C1 -161.6(3) .
C6 Ir1 C2 C3 56.8(4) .
C1 Ir1 C2 C3 122.5(6) .
C5 Ir1 C2 C3 23.9(4) .
P1 Ir1 C2 C3 -145.9(4) .
P2 Ir1 C2 C3 -39.2(7) .
C1 C2 C3 C4 44.1(7) .
Ir1 C2 C3 C4 -38.4(6) .
C2 C3 C4 C5 33.1(7) .
C3 C4 C5 C6 -93.7(6) .
C3 C4 C5 Ir1 -11.5(6) .
C2 Ir1 C5 C6 113.1(3) .
C1 Ir1 C5 C6 76.8(3) .
P1 Ir1 C5 C6 159.4(5) .
P2 Ir1 C5 C6 -84.8(3) .
C2 Ir1 C5 C4 -6.7(4) .
C6 Ir1 C5 C4 -119.8(5) .
C1 Ir1 C5 C4 -42.9(4) .
P1 Ir1 C5 C4 39.6(8) .
P2 Ir1 C5 C4 155.5(4) .
C4 C5 C6 C7 6.0(8) .
Ir1 C5 C6 C7 -99.6(5) .
C4 C5 C6 Ir1 105.6(5) .
C2 Ir1 C6 C5 -65.1(3) .
C1 Ir1 C6 C5 -98.7(3) .
P1 Ir1 C6 C5 -167.3(3) .
P2 Ir1 C6 C5 94.8(3) .
C2 Ir1 C6 C7 59.5(4) .
C1 Ir1 C6 C7 25.9(4) .
C5 Ir1 C6 C7 124.6(5) .
P1 Ir1 C6 C7 -42.7(6) .
P2 Ir1 C6 C7 -140.6(4) .
C5 C6 C7 C8 39.7(7) .
Ir1 C6 C7 C8 -41.7(5) .
C2 C1 C8 C7 -93.6(6) .
Ir1 C1 C8 C7 -11.8(6) .
C6 C7 C8 C1 36.1(7) .
Zr1 O1 C9 P1 172.9(4) .
C10 P1 C9 O1 -62.4(4) .
C16 P1 C9 O1 45.1(4) .
Ir1 P1 C9 O1 172.9(3) .
C16 P1 C10 C15 89.8(4) .
C9 P1 C10 C15 -165.1(4) .
Ir1 P1 C10 C15 -37.9(4) .
C16 P1 C10 C11 -95.0(4) .
C9 P1 C10 C11 10.0(5) .
Ir1 P1 C10 C11 137.3(4) .
C15 C10 C11 C12 1.0(7) .
P1 C10 C11 C12 -174.2(4) .
C10 C11 C12 C13 -2.3(8) .
C11 C12 C13 C14 0.8(8) .
C12 C13 C14 C15 1.9(8) .
C13 C14 C15 C10 -3.2(8) .
C11 C10 C15 C14 1.7(8) .
P1 C10 C15 C14 177.1(4) .
C10 P1 C16 C17 154.6(4) .
C9 P1 C16 C17 45.7(5) .
Ir1 P1 C16 C17 -81.1(4) .
C10 P1 C16 C21 -26.7(5) .
C9 P1 C16 C21 -135.7(4) .
Ir1 P1 C16 C21 97.5(4) .
C21 C16 C17 C18 1.2(8) .
P1 C16 C17 C18 179.8(4) .
C16 C17 C18 C19 -0.7(8) .
C17 C18 C19 C20 0.0(8) .
C18 C19 C20 C21 0.0(9) .
C19 C20 C21 C16 0.5(8) .
C17 C16 C21 C20 -1.1(8) .
P1 C16 C21 C20 -179.7(4) .
C28 P2 C22 C23 148.7(4) .
C44 P2 C22 C23 39.8(5) .
Ir1 P2 C22 C23 -87.7(4) .
C28 P2 C22 C27 -30.2(5) .
C44 P2 C22 C27 -139.1(4) .
Ir1 P2 C22 C27 93.4(4) .
C27 C22 C23 C24 3.2(8) .
P2 C22 C23 C24 -175.8(4) .
C22 C23 C24 C25 -1.8(8) .
C23 C24 C25 C26 -0.1(9) .
C24 C25 C26 C27 0.6(9) .
C25 C26 C27 C22 0.9(8) .
C23 C22 C27 C26 -2.7(8) .
P2 C22 C27 C26 176.2(4) .
C22 P2 C28 C33 133.8(4) .
C44 P2 C28 C33 -120.9(4) .
Ir1 P2 C28 C33 7.9(4) .
C22 P2 C28 C29 -44.3(4) .
C44 P2 C28 C29 61.1(4) .
Ir1 P2 C28 C29 -170.2(3) .
C33 C28 C29 C30 -0.4(7) .
P2 C28 C29 C30 177.7(4) .
C28 C29 C30 C31 1.4(8) .
C29 C30 C31 C32 -1.5(8) .
C30 C31 C32 C33 0.5(8) .
C29 C28 C33 C32 -0.5(7) .
P2 C28 C33 C32 -178.6(4) .
C31 C32 C33 C28 0.4(8) .
O1 Zr1 C34 C35 110.3(3) .
O2 Zr1 C34 C35 18.6(3) 3_577
C43 Zr1 C34 C35 -135.7(3) .
C42 Zr1 C34 C35 -109.0(3) .
C39 Zr1 C34 C35 -169.9(3) .
C38 Zr1 C34 C35 -115.0(5) .
C37 Zr1 C34 C35 -77.2(3) .
C41 Zr1 C34 C35 -129.7(5) .
C40 Zr1 C34 C35 172.0(3) .
C36 Zr1 C34 C35 -37.0(3) .
O1 Zr1 C34 C38 -134.7(4) .
O2 Zr1 C34 C38 133.6(3) 3_577
C43 Zr1 C34 C38 -20.8(4) .
C42 Zr1 C34 C38 6.0(4) .
C39 Zr1 C34 C38 -54.9(4) .
C37 Zr1 C34 C38 37.8(3) .
C41 Zr1 C34 C38 -14.8(7) .
C40 Zr1 C34 C38 -73.0(4) .
C36 Zr1 C34 C38 78.0(4) .
C35 Zr1 C34 C38 115.0(5) .
C38 C34 C35 C36 1.4(6) .
Zr1 C34 C35 C36 66.8(3) .
C38 C34 C35 Zr1 -65.4(3) .
O1 Zr1 C35 C34 -67.3(3) .
O2 Zr1 C35 C34 -162.9(3) 3_577
C43 Zr1 C35 C34 57.3(4) .
C42 Zr1 C35 C34 99.7(4) .
C39 Zr1 C35 C34 15.7(5) .
C38 Zr1 C35 C34 37.0(3) .
C37 Zr1 C35 C34 78.1(3) .
C41 Zr1 C35 C34 139.9(4) .
C36 Zr1 C35 C34 114.8(5) .
O1 Zr1 C35 C36 177.9(3) .
O2 Zr1 C35 C36 82.3(3) 3_577
C43 Zr1 C35 C36 -57.5(4) .
C42 Zr1 C35 C36 -15.2(4) .
C39 Zr1 C35 C36 -99.1(4) .
C38 Zr1 C35 C36 -77.8(3) .
C37 Zr1 C35 C36 -36.8(3) .
C41 Zr1 C35 C36 25.0(6) .
C34 Zr1 C35 C36 -114.8(5) .
C34 C35 C36 C37 -0.9(6) .
Zr1 C35 C36 C37 66.1(4) .
C34 C35 C36 Zr1 -67.1(4) .
O1 Zr1 C36 C37 -117.6(3) .
O2 Zr1 C36 C37 152.0(3) 3_577
C43 Zr1 C36 C37 20.6(4) .
C42 Zr1 C36 C37 53.6(4) .
C39 Zr1 C36 C37 5.1(4) .
C38 Zr1 C36 C37 -37.8(3) .
C41 Zr1 C36 C37 77.1(4) .
C40 Zr1 C36 C37 56.2(6) .
C35 Zr1 C36 C37 -115.1(5) .
C34 Zr1 C36 C37 -78.2(4) .
O1 Zr1 C36 C35 -2.5(4) .
O2 Zr1 C36 C35 -93.0(3) 3_577
C43 Zr1 C36 C35 135.7(3) .
C42 Zr1 C36 C35 168.7(3) .
C39 Zr1 C36 C35 120.1(3) .
C38 Zr1 C36 C35 77.2(3) .
C37 Zr1 C36 C35 115.1(5) .
C41 Zr1 C36 C35 -167.8(3) .
C40 Zr1 C36 C35 171.3(4) .
C34 Zr1 C36 C35 36.8(3) .
C35 C36 C37 C38 0.1(6) .
Zr1 C36 C37 C38 66.7(4) .
C35 C36 C37 Zr1 -66.6(3) .
O1 Zr1 C37 C36 86.8(4) .
O2 Zr1 C37 C36 -29.2(3) 3_577
C43 Zr1 C37 C36 -159.8(4) .
C42 Zr1 C37 C36 -127.3(3) .
C39 Zr1 C37 C36 -176.4(3) .
C38 Zr1 C37 C36 114.1(5) .
C41 Zr1 C37 C36 -120.2(3) .
C40 Zr1 C37 C36 -152.6(3) .
C35 Zr1 C37 C36 36.9(3) .
C34 Zr1 C37 C36 76.9(3) .
O1 Zr1 C37 C38 -27.3(4) .
O2 Zr1 C37 C38 -143.3(3) 3_577
C43 Zr1 C37 C38 86.1(4) .
C42 Zr1 C37 C38 118.6(4) .
C39 Zr1 C37 C38 69.5(4) .
C41 Zr1 C37 C38 125.7(3) .
C40 Zr1 C37 C38 93.3(4) .
C36 Zr1 C37 C38 -114.1(5) .
C35 Zr1 C37 C38 -77.2(4) .
C34 Zr1 C37 C38 -37.2(3) .
C35 C34 C38 C37 -1.3(6) .
Zr1 C34 C38 C37 -67.5(4) .
C35 C34 C38 Zr1 66.2(3) .
C36 C37 C38 C34 0.7(6) .
Zr1 C37 C38 C34 68.3(4) .
C36 C37 C38 Zr1 -67.6(4) .
O1 Zr1 C38 C34 45.6(3) .
O2 Zr1 C38 C34 -63.9(4) 3_577
C43 Zr1 C38 C34 159.7(4) .
C42 Zr1 C38 C34 -175.4(3) .
C39 Zr1 C38 C34 130.7(3) .
C37 Zr1 C38 C34 -113.9(5) .
C41 Zr1 C38 C34 173.6(3) .
C40 Zr1 C38 C34 133.8(3) .
C36 Zr1 C38 C34 -76.9(3) .
C35 Zr1 C38 C34 -36.7(3) .
O1 Zr1 C38 C37 159.6(3) .
O2 Zr1 C38 C37 50.1(4) 3_577
C43 Zr1 C38 C37 -86.4(4) .
C42 Zr1 C38 C37 -61.4(4) .
C39 Zr1 C38 C37 -115.3(4) .
C41 Zr1 C38 C37 -72.4(4) .
C40 Zr1 C38 C37 -112.2(4) .
C36 Zr1 C38 C37 37.0(3) .
C35 Zr1 C38 C37 77.2(4) .
C34 Zr1 C38 C37 113.9(5) .
O1 Zr1 C39 C43 163.4(3) .
O2 Zr1 C39 C43 -103.7(4) 3_577
C42 Zr1 C39 C43 -36.9(3) .
C38 Zr1 C39 C43 61.4(4) .
C37 Zr1 C39 C43 31.2(4) .
C41 Zr1 C39 C43 -77.1(4) .
C40 Zr1 C39 C43 -113.9(5) .
C36 Zr1 C39 C43 28.5(4) .
C35 Zr1 C39 C43 78.2(4) .
C34 Zr1 C39 C43 87.0(4) .
O1 Zr1 C39 C40 -82.7(3) .
O2 Zr1 C39 C40 10.2(4) 3_577
C43 Zr1 C39 C40 113.9(5) .
C42 Zr1 C39 C40 77.0(4) .
C38 Zr1 C39 C40 175.3(4) .
C37 Zr1 C39 C40 145.1(3) .
C41 Zr1 C39 C40 36.8(3) .
C36 Zr1 C39 C40 142.4(3) .
C35 Zr1 C39 C40 -167.9(3) .
C34 Zr1 C39 C40 -159.0(3) .
C43 C39 C40 C41 -0.1(6) .
Zr1 C39 C40 C41 -66.5(4) .
C43 C39 C40 Zr1 66.4(4) .
O1 Zr1 C40 C41 -152.0(4) .
O2 Zr1 C40 C41 -57.8(4) 3_577
C43 Zr1 C40 C41 77.0(4) .
C42 Zr1 C40 C41 36.4(3) .
C39 Zr1 C40 C41 114.7(5) .
C38 Zr1 C40 C41 108.9(4) .
C37 Zr1 C40 C41 68.3(4) .
C36 Zr1 C40 C41 33.2(6) .
C34 Zr1 C40 C41 146.9(3) .
O1 Zr1 C40 C39 93.3(3) .
O2 Zr1 C40 C39 -172.5(3) 3_577
C43 Zr1 C40 C39 -37.7(3) .
C42 Zr1 C40 C39 -78.3(4) .
C38 Zr1 C40 C39 -5.7(4) .
C37 Zr1 C40 C39 -46.4(4) .
C41 Zr1 C40 C39 -114.7(5) .
C36 Zr1 C40 C39 -81.4(5) .
C34 Zr1 C40 C39 32.3(5) .
C39 C40 C41 C42 0.6(6) .
Zr1 C40 C41 C42 -65.3(4) .
C39 C40 C41 Zr1 65.9(4) .
O1 Zr1 C41 C40 29.5(4) .
O2 Zr1 C41 C40 123.4(3) 3_577
C43 Zr1 C41 C40 -78.4(4) .
C42 Zr1 C41 C40 -116.3(5) .
C39 Zr1 C41 C40 -37.5(3) .
C38 Zr1 C41 C40 -95.5(4) .
C37 Zr1 C41 C40 -129.4(3) .
C36 Zr1 C41 C40 -163.5(3) .
C35 Zr1 C41 C40 -179.4(4) .
C34 Zr1 C41 C40 -85.6(6) .
O1 Zr1 C41 C42 145.8(3) .
O2 Zr1 C41 C42 -120.3(3) 3_577
C43 Zr1 C41 C42 37.8(3) .
C39 Zr1 C41 C42 78.8(4) .
C38 Zr1 C41 C42 20.7(4) .
C37 Zr1 C41 C42 -13.2(4) .
C40 Zr1 C41 C42 116.3(5) .
C36 Zr1 C41 C42 -47.2(4) .
C35 Zr1 C41 C42 -63.2(6) .
C34 Zr1 C41 C42 30.7(7) .
C40 C41 C42 C43 -0.9(6) .
Zr1 C41 C42 C43 -66.8(4) .
C40 C41 C42 Zr1 65.9(4) .
O1 Zr1 C42 C41 -47.8(4) .
O2 Zr1 C42 C41 60.6(4) 3_577
C43 Zr1 C42 C41 -113.7(5) .
C39 Zr1 C42 C41 -76.7(4) .
C38 Zr1 C42 C41 -163.8(3) .
C37 Zr1 C42 C41 167.8(4) .
C40 Zr1 C42 C41 -36.1(3) .
C36 Zr1 C42 C41 142.5(3) .
C35 Zr1 C42 C41 150.6(3) .
C34 Zr1 C42 C41 -167.0(3) .
O1 Zr1 C42 C43 65.9(4) .
O2 Zr1 C42 C43 174.3(3) 3_577
C39 Zr1 C42 C43 37.0(3) .
C38 Zr1 C42 C43 -50.1(4) .
C37 Zr1 C42 C43 -78.5(4) .
C41 Zr1 C42 C43 113.7(5) .
C40 Zr1 C42 C43 77.6(4) .
C36 Zr1 C42 C43 -103.8(3) .
C35 Zr1 C42 C43 -95.7(4) .
C34 Zr1 C42 C43 -53.3(4) .
C41 C42 C43 C39 0.8(6) .
Zr1 C42 C43 C39 -66.8(4) .
C41 C42 C43 Zr1 67.6(4) .
C40 C39 C43 C42 -0.4(6) .
Zr1 C39 C43 C42 66.7(4) .
C40 C39 C43 Zr1 -67.1(4) .
O1 Zr1 C43 C42 -133.7(3) .
O2 Zr1 C43 C42 -7.6(4) 3_577
C39 Zr1 C43 C42 -115.2(5) .
C38 Zr1 C43 C42 128.8(4) .
C37 Zr1 C43 C42 95.6(4) .
C41 Zr1 C43 C42 -37.5(3) .
C40 Zr1 C43 C42 -77.6(4) .
C36 Zr1 C43 C42 84.6(3) .
C35 Zr1 C43 C42 112.4(3) .
C34 Zr1 C43 C42 139.9(3) .
O1 Zr1 C43 C39 -18.4(4) .
O2 Zr1 C43 C39 107.7(3) 3_577
C42 Zr1 C43 C39 115.2(5) .
C38 Zr1 C43 C39 -115.9(4) .
C37 Zr1 C43 C39 -149.2(4) .
C41 Zr1 C43 C39 77.7(4) .
C40 Zr1 C43 C39 37.6(3) .
C36 Zr1 C43 C39 -160.1(3) .
C35 Zr1 C43 C39 -132.4(3) .
C34 Zr1 C43 C39 -104.8(3) .
Zr1 O2 C44 P2 -155.3(4) 3_577
C28 P2 C44 O2 -66.0(4) .
C22 P2 C44 O2 40.5(4) .
Ir1 P2 C44 O2 167.7(3) .
C99A Cl3A Cl3B C99B -11.3(13) .
Cl4B Cl3A Cl3B C99B -41.8(11) .
C99A Cl4A Cl4B C99B 6(2) .
Cl3B Cl3A Cl4B C99A 54(3) .
C99B Cl3A Cl4B C99A 5(2) .
Cl3B Cl3A Cl4B C99B 48.5(14) .
C99A Cl3A Cl4B C99B -5(2) .
Cl4A Cl4B C99A C99B 165(6) .
Cl3A Cl4B C99A C99B -12(6) .
Cl4A Cl4B C99A Cl3A 176.6(11) .
C99B Cl4B C99A Cl3A 12(6) .
C99B Cl4B C99A Cl4A -165(6) .
Cl3A Cl4B C99A Cl4A -176.6(11) .
Cl3B Cl3A C99A C99B 30(4) .
Cl4B Cl3A C99A C99B 169(6) .
Cl3B Cl3A C99A Cl4B -138.6(19) .
C99B Cl3A C99A Cl4B -169(6) .
Cl3B Cl3A C99A Cl4A -136.9(19) .
C99B Cl3A C99A Cl4A -167(6) .
Cl4B Cl3A C99A Cl4A 1.7(5) .
Cl4B Cl4A C99A C99B -32(11) .
Cl4B Cl4A C99A Cl3A -3.5(11) .
Cl4B C99A C99B Cl3A 15(7) .
Cl4A C99A C99B Cl3A 35(13) .
Cl4B C99A C99B Cl3B -22(11) .
Cl3A C99A C99B Cl3B -37(4) .
Cl4A C99A C99B Cl3B -3(17) .
Cl3A C99A C99B Cl4B -15(7) .
Cl4A C99A C99B Cl4B 20(6) .
Cl3B Cl3A C99B C99A -150(4) .
Cl4B Cl3A C99B C99A -8(4) .
C99A Cl3A C99B Cl3B 150(4) .
Cl4B Cl3A C99B Cl3B 141.8(10) .
Cl3B Cl3A C99B Cl4B -141.8(10) .
C99A Cl3A C99B Cl4B 8(4) .
Cl3A Cl3B C99B C99A 52(6) .
Cl3A Cl3B C99B Cl4B 39.8(12) .
Cl4A Cl4B C99B C99A -18(7) .
Cl3A Cl4B C99B C99A 165(7) .
Cl4A Cl4B C99B Cl3A 176.9(13) .
C99A Cl4B C99B Cl3A -165(7) .
Cl4A Cl4B C99B Cl3B 147.3(9) .
C99A Cl4B C99B Cl3B 165(7) .
Cl3A Cl4B C99B Cl3B -29.6(9) .
F1A B1A F4 B1B 172(2) .
F3 B1A F4 B1B -66.7(17) .
F2 B1A F4 B1B 59.2(17) .
F2 B1B F4 B1A -77.1(19) .
F3 B1B F4 B1A 73.7(17) .
F1B B1B F4 B1A -171(2) .
F2 B1B F3 B1A 84(2) .
F1B B1B F3 B1A -162(3) .
F4 B1B F3 B1A -66.0(17) .
F4 B1A F3 B1B 74.8(19) .
F1A B1A F3 B1B -172(2) .
F2 B1A F3 B1B -54.4(17) .
F3 B1B F2 B1A -81(2) .
F1B B1B F2 B1A 155(2) .
F4 B1B F2 B1A 67.1(18) .
F4 B1A F2 B1B -69.9(19) .
F1A B1A F2 B1B -180(2) .
F3 B1A F2 B1B 57.8(17) .
